data_4107582
loop_
_publ_author_name
'Sushanta K. Pal'
'Mikhail E. Itkis'
'Fook S. Tham'
'Robert W. Reed'
'Richard T. Oakley'
'Robert C. Haddon'

_publ_section_title
;
 Trisphenalenyl-Based Neutral Radical Molecular Conductor
;
_journal_name_full 'Journal of the American Chemical Society'
_journal_page_first 3942
_journal_page_last 3951
_journal_paper_doi 10.1021/ja077771o
_journal_volume 130
_journal_year 2008
_chemical_formula_sum 'C75 H65 B N6 O3 Si'
_chemical_formula_weight 1137.23
_chemical_name_systematic
;
 ?
;
_space_group_IT_number 2
_symmetry_cell_setting triclinic
_symmetry_space_group_name_Hall '-P 1'
_symmetry_space_group_name_H-M 'P -1'
_atom_sites_solution_hydrogens geom
_atom_sites_solution_primary direct
_atom_sites_solution_secondary difmap
_audit_creation_method SHELXL-97
_cell_angle_alpha 82.735(3)
_cell_angle_beta 75.471(3)
_cell_angle_gamma 77.532(4)
_cell_formula_units_Z 2
_cell_length_a 11.3113(17)
_cell_length_b 15.823(3)
_cell_length_c 17.556(3)
_cell_measurement_reflns_used 1478
_cell_measurement_temperature 100(2)
_cell_measurement_theta_max 18.32
_cell_measurement_theta_min 2.40
_cell_volume 2961.2(9)
_computing_cell_refinement 'Bruker SMART'
_computing_data_collection 'Bruker SMART'
_computing_data_reduction 'Bruker SAINT'
_computing_molecular_graphics 'Bruker SHELXTL'
_computing_publication_material 'Bruker SHELXTL'
_computing_structure_refinement 'SHELXL-97 (Sheldrick, 1997)'
_computing_structure_solution 'SHELXS-97 (Sheldrick, 1990)'
_diffrn_ambient_temperature 100(2)
_diffrn_measured_fraction_theta_full 0.998
_diffrn_measured_fraction_theta_max 0.998
_diffrn_measurement_device_type 'CCD area detector'
_diffrn_measurement_method 'phi and omega scans'
_diffrn_radiation_monochromator graphite
_diffrn_radiation_source 'Normal-focus sealed tube'
_diffrn_radiation_type MoK\a
_diffrn_radiation_wavelength 0.71073
_diffrn_reflns_av_R_equivalents 0.0981
_diffrn_reflns_av_sigmaI/netI 0.1059
_diffrn_reflns_limit_h_max 11
_diffrn_reflns_limit_h_min -11
_diffrn_reflns_limit_k_max 16
_diffrn_reflns_limit_k_min -16
_diffrn_reflns_limit_l_max 18
_diffrn_reflns_limit_l_min -18
_diffrn_reflns_number 25786
_diffrn_reflns_theta_full 21.49
_diffrn_reflns_theta_max 21.49
_diffrn_reflns_theta_min 1.20
_exptl_absorpt_coefficient_mu 0.097
_exptl_absorpt_correction_T_max 0.9981
_exptl_absorpt_correction_T_min 0.9807
_exptl_absorpt_correction_type multi-scan
_exptl_absorpt_process_details 'Bruker SADABS'
_exptl_crystal_colour yellow
_exptl_crystal_density_diffrn 1.275
_exptl_crystal_density_meas 0
_exptl_crystal_description 'thin plate frag'
_exptl_crystal_F_000 1200
_exptl_crystal_size_max 0.20
_exptl_crystal_size_mid 0.11
_exptl_crystal_size_min 0.02
_refine_diff_density_max 0.408
_refine_diff_density_min -0.251
_refine_diff_density_rms 0.070
_refine_ls_extinction_method none
_refine_ls_goodness_of_fit_ref 1.037
_refine_ls_hydrogen_treatment mixed
_refine_ls_matrix_type full
_refine_ls_number_parameters 781
_refine_ls_number_reflns 6775
_refine_ls_number_restraints 0
_refine_ls_restrained_S_all 1.037
_refine_ls_R_factor_all 0.1257
_refine_ls_R_factor_gt 0.0804
_refine_ls_shift/su_max 0.000
_refine_ls_shift/su_mean 0.000
_refine_ls_structure_factor_coef Fsqd
_refine_ls_weighting_details 'calc w=1/[\s^2^(Fo^2^)+(0.0430P)^2^+15.6719P] where P=(Fo^2^+2Fc^2^)/3'
_refine_ls_weighting_scheme calc
_refine_ls_wR_factor_gt 0.1975
_refine_ls_wR_factor_ref 0.2221
_reflns_number_gt 4348
_reflns_number_total 6775
_reflns_threshold_expression >2sigma(I)
_cod_data_source_file ja077771o-file003.cif
_cod_data_source_block rh127_0m
_cod_original_cell_volume 2961.2(8)
_cod_database_code 4107582

loop_
_symmetry_equiv_pos_as_xyz
'x, y, z'
'-x, -y, -z'

loop_
_atom_site_label
_atom_site_type_symbol
_atom_site_fract_x
_atom_site_fract_y
_atom_site_fract_z
_atom_site_U_iso_or_equiv
_atom_site_adp_type
_atom_site_occupancy
_atom_site_symmetry_multiplicity
_atom_site_calc_flag
_atom_site_refinement_flags
Si1 Si 0.73277(18) 0.66728(13) 0.23326(11) 0.0293(5) Uani 1 1 d .
O1 O 0.8260(4) 0.7419(3) 0.2301(2) 0.0287(11) Uani 1 1 d .
C1 C 0.8273(6) 0.8173(5) 0.1881(4) 0.0303(18) Uani 1 1 d .
C2 C 0.9378(6) 0.8526(5) 0.1758(4) 0.0320(18) Uani 1 1 d .
H2 H 1.0045 0.8217 0.1981 0.038 Uiso 1 1 calc R
C3 C 0.9487(7) 0.9283(5) 0.1336(4) 0.0368(19) Uani 1 1 d .
H3 H 1.0243 0.9490 0.1243 0.044 Uiso 1 1 calc R
C3A C 0.8479(7) 0.9782(5) 0.1026(4) 0.0316(18) Uani 1 1 d .
C4 C 0.8553(7) 1.0602(5) 0.0603(4) 0.040(2) Uani 1 1 d .
H4 H 0.9304 1.0815 0.0509 0.048 Uiso 1 1 calc R
C5 C 0.7570(7) 1.1094(5) 0.0325(4) 0.0390(19) Uani 1 1 d .
H5 H 0.7640 1.1638 0.0038 0.047 Uiso 1 1 calc R
C6 C 0.6463(7) 1.0778(5) 0.0473(4) 0.0357(19) Uani 1 1 d .
H6 H 0.5774 1.1116 0.0288 0.043 Uiso 1 1 calc R
C6A C 0.6354(6) 0.9978(4) 0.0888(4) 0.0299(18) Uani 1 1 d .
C7 C 0.5202(7) 0.9668(5) 0.1083(4) 0.0348(19) Uani 1 1 d .
H7 H 0.4508 1.0014 0.0908 0.042 Uiso 1 1 calc R
C8 C 0.5067(6) 0.8911(5) 0.1503(4) 0.0311(18) Uani 1 1 d .
H8 H 0.4272 0.8753 0.1632 0.037 Uiso 1 1 calc R
C9 C 0.6084(6) 0.8327(4) 0.1768(4) 0.0277(17) Uani 1 1 d .
C9A C 0.7271(6) 0.8638(5) 0.1586(4) 0.0290(17) Uani 1 1 d .
C9B C 0.7373(6) 0.9456(4) 0.1155(4) 0.0283(17) Uani 1 1 d .
N1 N 0.5965(5) 0.7569(4) 0.2165(3) 0.0276(14) Uani 1 1 d .
C31 C 0.4705(6) 0.7352(5) 0.2393(4) 0.0382(19) Uani 1 1 d .
H31A H 0.4089 0.7881 0.2561 0.046 Uiso 1 1 calc R
H31B H 0.4668 0.6918 0.2853 0.046 Uiso 1 1 calc R
C32 C 0.4334(7) 0.6995(5) 0.1740(5) 0.046(2) Uani 1 1 d .
H32A H 0.4365 0.7420 0.1282 0.069 Uiso 1 1 calc R
H32B H 0.3487 0.6881 0.1929 0.069 Uiso 1 1 calc R
H32C H 0.4911 0.6454 0.1588 0.069 Uiso 1 1 calc R
O11 O 0.6425(4) 0.5888(3) 0.2399(2) 0.0294(12) Uani 1 1 d .
C11 C 0.6412(6) 0.5194(5) 0.2926(4) 0.0286(17) Uani 1 1 d .
C12 C 0.6204(6) 0.4429(5) 0.2696(4) 0.0337(18) Uani 1 1 d .
H12 H 0.6022 0.4428 0.2196 0.040 Uiso 1 1 calc R
C13 C 0.6264(6) 0.3676(5) 0.3193(4) 0.0346(19) Uani 1 1 d .
H13 H 0.6160 0.3156 0.3022 0.042 Uiso 1 1 calc R
C13A C 0.6479(6) 0.3673(5) 0.3956(4) 0.0332(18) Uani 1 1 d .
C14 C 0.6515(6) 0.2926(5) 0.4486(4) 0.040(2) Uani 1 1 d .
H14 H 0.6470 0.2390 0.4316 0.048 Uiso 1 1 calc R
C15 C 0.6616(6) 0.2961(5) 0.5247(4) 0.040(2) Uani 1 1 d .
H15 H 0.6673 0.2447 0.5591 0.048 Uiso 1 1 calc R
C16 C 0.6633(6) 0.3743(5) 0.5506(4) 0.0354(19) Uani 1 1 d .
H16 H 0.6675 0.3763 0.6037 0.043 Uiso 1 1 calc R
C16A C 0.6589(6) 0.4505(5) 0.5016(4) 0.0320(18) Uani 1 1 d .
C17 C 0.6514(6) 0.5326(5) 0.5272(4) 0.0347(19) Uani 1 1 d .
H17 H 0.6477 0.5365 0.5813 0.042 Uiso 1 1 calc R
C18 C 0.6493(6) 0.6060(5) 0.4789(4) 0.0325(18) Uani 1 1 d .
H18 H 0.6398 0.6599 0.5006 0.039 Uiso 1 1 calc R
C19 C 0.6611(6) 0.6049(5) 0.3948(4) 0.0286(17) Uani 1 1 d .
C19A C 0.6564(6) 0.5235(5) 0.3685(4) 0.0313(18) Uani 1 1 d .
C19B C 0.6573(6) 0.4461(5) 0.4211(4) 0.0287(17) Uani 1 1 d .
N11 N 0.6779(5) 0.6733(4) 0.3444(3) 0.0273(14) Uani 1 1 d .
C41 C 0.6580(6) 0.7589(5) 0.3776(4) 0.0359(19) Uani 1 1 d .
H41A H 0.5862 0.7621 0.4237 0.043 Uiso 1 1 calc R
H41B H 0.6351 0.8051 0.3374 0.043 Uiso 1 1 calc R
C42 C 0.7683(7) 0.7784(5) 0.4035(4) 0.0397(19) Uani 1 1 d .
H42A H 0.7937 0.7325 0.4424 0.060 Uiso 1 1 calc R
H42B H 0.7437 0.8343 0.4272 0.060 Uiso 1 1 calc R
H42C H 0.8380 0.7810 0.3575 0.060 Uiso 1 1 calc R
O21 O 0.7758(4) 0.6634(3) 0.1304(2) 0.0291(11) Uani 1 1 d .
C21 C 0.8072(6) 0.5900(5) 0.0936(4) 0.0280(17) Uani 1 1 d .
C22 C 0.7863(6) 0.5948(5) 0.0171(4) 0.0281(17) Uani 1 1 d .
H22 H 0.7516 0.6490 -0.0062 0.034 Uiso 1 1 calc R
C23 C 0.8149(6) 0.5234(5) -0.0228(4) 0.0284(17) Uani 1 1 d .
H23 H 0.7985 0.5277 -0.0738 0.034 Uiso 1 1 calc R
C23A C 0.8687(6) 0.4420(4) 0.0093(4) 0.0228(16) Uani 1 1 d .
C24 C 0.9010(6) 0.3665(5) -0.0314(4) 0.0332(18) Uani 1 1 d .
H24 H 0.8835 0.3692 -0.0819 0.040 Uiso 1 1 calc R
C25 C 0.9574(6) 0.2883(5) 0.0001(4) 0.0337(18) Uani 1 1 d .
H25 H 0.9766 0.2379 -0.0283 0.040 Uiso 1 1 calc R
C26 C 0.9857(6) 0.2831(5) 0.0724(4) 0.0311(18) Uani 1 1 d .
H26 H 1.0246 0.2292 0.0938 0.037 Uiso 1 1 calc R
C26A C 0.9577(6) 0.3565(4) 0.1146(4) 0.0270(17) Uani 1 1 d .
C27 C 0.9988(6) 0.3570(5) 0.1858(4) 0.0301(17) Uani 1 1 d .
H27 H 1.0429 0.3044 0.2061 0.036 Uiso 1 1 calc R
C28 C 0.9777(6) 0.4283(5) 0.2248(4) 0.0307(18) Uani 1 1 d .
H28 H 1.0122 0.4256 0.2694 0.037 Uiso 1 1 calc R
C29 C 0.9036(6) 0.5095(5) 0.2011(4) 0.0287(17) Uani 1 1 d .
C29A C 0.8631(6) 0.5120(4) 0.1279(3) 0.0241(16) Uani 1 1 d .
C29B C 0.8942(6) 0.4370(4) 0.0860(4) 0.0268(17) Uani 1 1 d .
N21 N 0.8728(5) 0.5789(4) 0.2428(3) 0.0293(14) Uani 1 1 d .
C51 C 0.9447(6) 0.5811(5) 0.3024(4) 0.0310(18) Uani 1 1 d .
H51A H 0.9438 0.5271 0.3378 0.037 Uiso 1 1 calc R
H51B H 0.9033 0.6306 0.3350 0.037 Uiso 1 1 calc R
C52 C 1.0795(6) 0.5895(5) 0.2659(4) 0.0367(19) Uani 1 1 d .
H52A H 1.1227 0.5388 0.2364 0.055 Uiso 1 1 calc R
H52B H 1.1211 0.5931 0.3078 0.055 Uiso 1 1 calc R
H52C H 1.0812 0.6422 0.2300 0.055 Uiso 1 1 calc R
B1' B 0.3381(7) 0.2284(5) 0.2578(5) 0.030(2) Uani 1 1 d .
C1' C 0.2946(6) 0.1743(5) 0.1985(4) 0.0304(17) Uani 1 1 d .
C2' C 0.3055(6) 0.1965(5) 0.1173(4) 0.0328(18) Uani 1 1 d .
H2' H 0.3423 0.2451 0.0945 0.039 Uiso 1 1 calc R
C3' C 0.2662(6) 0.1521(5) 0.0687(4) 0.0323(18) Uani 1 1 d .
H3' H 0.2763 0.1705 0.0142 0.039 Uiso 1 1 calc R
C4' C 0.2128(6) 0.0816(5) 0.0987(4) 0.0357(19) Uani 1 1 d .
H4' H 0.1840 0.0519 0.0653 0.043 Uiso 1 1 calc R
C5' C 0.2006(7) 0.0535(5) 0.1785(4) 0.0388(19) Uani 1 1 d .
H5' H 0.1643 0.0044 0.2003 0.047 Uiso 1 1 calc R
C6' C 0.2431(6) 0.0993(5) 0.2249(4) 0.0374(19) Uani 1 1 d .
H6' H 0.2372 0.0785 0.2787 0.045 Uiso 1 1 calc R
C7' C 0.4264(6) 0.1618(4) 0.3090(4) 0.0295(17) Uani 1 1 d .
C8' C 0.5068(7) 0.0864(5) 0.2783(4) 0.0355(19) Uani 1 1 d .
H8' H 0.5078 0.0748 0.2264 0.043 Uiso 1 1 calc R
C9' C 0.5834(7) 0.0290(5) 0.3180(4) 0.040(2) Uani 1 1 d .
H9' H 0.6360 -0.0202 0.2934 0.048 Uiso 1 1 calc R
C10' C 0.5840(7) 0.0428(5) 0.3940(4) 0.0382(19) Uani 1 1 d .
H10' H 0.6360 0.0030 0.4226 0.046 Uiso 1 1 calc R
C11' C 0.5077(7) 0.1155(5) 0.4276(4) 0.0376(19) Uani 1 1 d .
H11' H 0.5067 0.1259 0.4799 0.045 Uiso 1 1 calc R
C12' C 0.4325(6) 0.1732(5) 0.3854(4) 0.0346(18) Uani 1 1 d .
H12' H 0.3823 0.2233 0.4097 0.042 Uiso 1 1 calc R
C13' C 0.4157(6) 0.2993(5) 0.2010(4) 0.0295(18) Uani 1 1 d .
C14' C 0.5437(6) 0.2744(5) 0.1646(4) 0.0317(18) Uani 1 1 d .
H14' H 0.5868 0.2185 0.1788 0.038 Uiso 1 1 calc R
C15' C 0.6087(7) 0.3291(5) 0.1085(4) 0.038(2) Uani 1 1 d .
H15' H 0.6939 0.3094 0.0844 0.046 Uiso 1 1 calc R
C16' C 0.5489(7) 0.4128(5) 0.0877(4) 0.041(2) Uani 1 1 d .
H16' H 0.5922 0.4505 0.0497 0.049 Uiso 1 1 calc R
C17' C 0.4259(7) 0.4389(5) 0.1239(4) 0.0361(19) Uani 1 1 d .
H17' H 0.3844 0.4960 0.1116 0.043 Uiso 1 1 calc R
C18' C 0.3604(7) 0.3833(5) 0.1785(4) 0.0373(19) Uani 1 1 d .
H18' H 0.2749 0.4035 0.2011 0.045 Uiso 1 1 calc R
C19' C 0.2155(6) 0.2789(5) 0.3206(4) 0.0286(17) Uani 1 1 d .
C20' C 0.2203(6) 0.3515(5) 0.3563(4) 0.0310(18) Uani 1 1 d .
H20' H 0.2947 0.3742 0.3417 0.037 Uiso 1 1 calc R
C21' C 0.1206(7) 0.3926(5) 0.4125(4) 0.0350(19) Uani 1 1 d .
H21' H 0.1278 0.4423 0.4350 0.042 Uiso 1 1 calc R
C22' C 0.0117(7) 0.3607(6) 0.4351(4) 0.044(2) Uani 1 1 d .
H22' H -0.0564 0.3881 0.4734 0.053 Uiso 1 1 calc R
C23' C 0.0024(7) 0.2887(5) 0.4020(4) 0.039(2) Uani 1 1 d .
H23' H -0.0721 0.2662 0.4173 0.047 Uiso 1 1 calc R
C24' C 0.1032(6) 0.2492(5) 0.3459(4) 0.0314(18) Uani 1 1 d .
H24' H 0.0950 0.1995 0.3238 0.038 Uiso 1 1 calc R
N1S N 0.3603(9) -0.1020(6) 0.3755(6) 0.095(3) Uani 1 1 d .
C1S C 0.2966(11) -0.0433(7) 0.4064(6) 0.066(3) Uani 1 1 d .
C2S C 0.2154(10) 0.0299(6) 0.4443(5) 0.073(3) Uani 1 1 d .
H2S1 H 0.2568 0.0800 0.4321 0.109 Uiso 1 1 calc R
H2S2 H 0.1952 0.0160 0.5015 0.109 Uiso 1 1 calc R
H2S3 H 0.1386 0.0437 0.4251 0.109 Uiso 1 1 calc R
N2S N 0.1565(9) 0.7969(10) 0.2933(8) 0.155(6) Uani 1 1 d .
C3S C 0.1081(10) 0.8235(8) 0.3506(7) 0.082(3) Uani 1 1 d .
C4S C 0.0444(9) 0.8551(7) 0.4267(6) 0.080(3) Uani 1 1 d .
H4S1 H -0.0082 0.9121 0.4194 0.120 Uiso 1 1 calc R
H4S2 H 0.1057 0.8604 0.4558 0.120 Uiso 1 1 calc R
H4S3 H -0.0075 0.8144 0.4567 0.120 Uiso 1 1 calc R
N3S N 0.9185(7) 0.0746(6) 0.3810(5) 0.071(2) Uani 1 1 d .
C5S C 0.8811(8) 0.1076(6) 0.3274(5) 0.051(2) Uani 1 1 d .
C6S C 0.8396(9) 0.1511(6) 0.2595(5) 0.063(3) Uani 1 1 d .
H6S1 H 0.8351 0.2136 0.2593 0.094 Uiso 1 1 calc R
H6S2 H 0.7570 0.1400 0.2612 0.094 Uiso 1 1 calc R
H6S3 H 0.8983 0.1293 0.2116 0.094 Uiso 1 1 calc R

loop_
_atom_site_aniso_label
_atom_site_aniso_U_11
_atom_site_aniso_U_22
_atom_site_aniso_U_33
_atom_site_aniso_U_23
_atom_site_aniso_U_13
_atom_site_aniso_U_12
Si1 0.0262(11) 0.0386(12) 0.0201(11) -0.0060(9) -0.0033(9) 0.0000(9)
O1 0.024(3) 0.035(3) 0.025(3) -0.006(2) -0.002(2) -0.005(2)
C1 0.030(5) 0.040(5) 0.014(4) -0.011(4) 0.004(3) 0.002(4)
C2 0.021(4) 0.049(5) 0.028(4) -0.014(4) -0.007(3) -0.005(4)
C3 0.034(5) 0.047(5) 0.031(4) -0.013(4) 0.000(4) -0.013(4)
C3A 0.036(5) 0.038(5) 0.018(4) -0.010(3) -0.002(3) -0.002(4)
C4 0.043(5) 0.046(5) 0.033(4) -0.009(4) -0.004(4) -0.012(4)
C5 0.038(5) 0.039(5) 0.034(4) -0.003(4) -0.002(4) 0.001(4)
C6 0.037(5) 0.039(5) 0.022(4) -0.009(4) 0.000(3) 0.008(4)
C6A 0.031(5) 0.033(5) 0.022(4) -0.008(3) -0.001(3) 0.000(4)
C7 0.041(5) 0.034(5) 0.024(4) -0.008(4) -0.008(4) 0.007(4)
C8 0.022(4) 0.043(5) 0.026(4) -0.008(4) -0.002(3) -0.001(4)
C9 0.027(4) 0.033(5) 0.023(4) -0.009(3) -0.007(3) 0.000(4)
C9A 0.026(4) 0.038(5) 0.022(4) -0.010(3) -0.003(3) -0.002(4)
C9B 0.036(5) 0.034(5) 0.015(4) -0.009(3) -0.001(3) -0.008(4)
N1 0.022(3) 0.035(4) 0.024(3) -0.005(3) -0.004(3) -0.002(3)
C31 0.024(4) 0.046(5) 0.044(5) 0.000(4) -0.004(4) -0.011(4)
C32 0.038(5) 0.049(5) 0.057(5) -0.013(4) -0.016(4) -0.009(4)
O11 0.024(3) 0.044(3) 0.017(2) -0.006(2) -0.004(2) 0.001(2)
C11 0.022(4) 0.041(5) 0.019(4) -0.008(4) -0.002(3) 0.002(3)
C12 0.031(4) 0.044(5) 0.027(4) -0.007(4) -0.006(3) -0.005(4)
C13 0.032(4) 0.041(5) 0.027(4) -0.017(4) 0.003(3) -0.003(4)
C13A 0.029(4) 0.036(5) 0.034(5) 0.000(4) -0.007(3) -0.005(4)
C14 0.027(4) 0.042(5) 0.044(5) -0.012(4) 0.003(4) 0.001(4)
C15 0.023(4) 0.047(6) 0.041(5) 0.006(4) 0.000(4) 0.000(4)
C16 0.020(4) 0.059(6) 0.022(4) 0.004(4) -0.005(3) 0.001(4)
C16A 0.017(4) 0.048(5) 0.028(4) -0.002(4) -0.002(3) -0.003(3)
C17 0.025(4) 0.061(6) 0.019(4) -0.002(4) -0.006(3) -0.008(4)
C18 0.024(4) 0.050(5) 0.024(4) -0.009(4) -0.006(3) -0.006(4)
C19 0.021(4) 0.036(5) 0.021(4) -0.004(4) 0.000(3) 0.006(3)
C19A 0.019(4) 0.048(5) 0.024(4) -0.012(4) -0.002(3) 0.001(3)
C19B 0.021(4) 0.043(5) 0.021(4) -0.005(4) -0.002(3) -0.003(3)
N11 0.028(3) 0.030(4) 0.021(3) -0.013(3) -0.001(3) 0.001(3)
C41 0.027(4) 0.049(5) 0.029(4) -0.009(4) -0.004(3) 0.000(4)
C42 0.043(5) 0.046(5) 0.034(4) -0.010(4) -0.012(4) -0.010(4)
O21 0.029(3) 0.036(3) 0.019(2) -0.001(2) -0.006(2) 0.001(2)
C21 0.025(4) 0.037(5) 0.018(4) -0.003(4) 0.005(3) -0.006(3)
C22 0.028(4) 0.039(5) 0.013(4) 0.000(3) 0.001(3) -0.003(3)
C23 0.022(4) 0.053(5) 0.012(4) -0.001(4) -0.003(3) -0.012(4)
C23A 0.014(4) 0.033(4) 0.021(4) -0.005(3) 0.002(3) -0.008(3)
C24 0.029(4) 0.048(5) 0.018(4) -0.004(4) 0.002(3) -0.006(4)
C25 0.030(4) 0.040(5) 0.027(4) -0.006(4) 0.008(3) -0.012(4)
C26 0.023(4) 0.035(5) 0.031(4) -0.003(4) 0.000(3) -0.003(3)
C26A 0.018(4) 0.031(4) 0.028(4) 0.006(3) -0.003(3) -0.004(3)
C27 0.029(4) 0.034(5) 0.024(4) 0.000(3) -0.004(3) -0.003(3)
C28 0.024(4) 0.043(5) 0.023(4) -0.003(4) -0.002(3) -0.006(4)
C29 0.022(4) 0.040(5) 0.020(4) -0.001(4) 0.000(3) -0.005(4)
C29A 0.021(4) 0.034(4) 0.011(4) 0.002(3) 0.001(3) 0.001(3)
C29B 0.022(4) 0.039(5) 0.018(4) -0.003(3) -0.001(3) -0.007(3)
N21 0.028(3) 0.039(4) 0.018(3) -0.004(3) -0.002(3) -0.003(3)
C51 0.024(4) 0.039(5) 0.029(4) -0.008(3) -0.006(3) -0.001(3)
C52 0.032(5) 0.049(5) 0.029(4) -0.008(4) -0.010(3) -0.002(4)
B1' 0.025(5) 0.040(5) 0.023(4) -0.006(4) -0.002(4) -0.005(4)
C1' 0.022(4) 0.038(5) 0.030(4) -0.007(3) -0.007(3) 0.000(3)
C2' 0.025(4) 0.043(5) 0.027(4) -0.005(4) -0.007(3) 0.001(4)
C3' 0.025(4) 0.048(5) 0.020(4) -0.012(4) -0.003(3) 0.003(4)
C4' 0.025(4) 0.049(5) 0.033(5) -0.015(4) -0.006(3) -0.002(4)
C5' 0.035(5) 0.053(5) 0.025(4) -0.003(4) 0.000(3) -0.010(4)
C6' 0.034(5) 0.053(5) 0.025(4) -0.010(4) -0.006(4) -0.006(4)
C7' 0.026(4) 0.036(5) 0.023(4) 0.000(3) 0.001(3) -0.008(4)
C8' 0.039(5) 0.049(5) 0.021(4) -0.007(4) -0.011(4) -0.004(4)
C9' 0.043(5) 0.038(5) 0.035(5) -0.014(4) -0.009(4) 0.009(4)
C10' 0.039(5) 0.042(5) 0.033(5) -0.003(4) -0.010(4) -0.003(4)
C11' 0.038(5) 0.052(5) 0.022(4) -0.010(4) -0.006(4) -0.006(4)
C12' 0.034(4) 0.041(5) 0.024(4) -0.003(3) -0.009(3) 0.007(4)
C13' 0.019(4) 0.049(5) 0.021(4) -0.008(3) -0.007(3) -0.003(4)
C14' 0.023(4) 0.044(5) 0.028(4) -0.010(4) -0.003(3) -0.007(4)
C15' 0.025(4) 0.060(6) 0.028(4) -0.015(4) 0.007(3) -0.013(4)
C16' 0.038(5) 0.062(6) 0.023(4) 0.006(4) -0.011(4) -0.013(4)
C17' 0.031(5) 0.043(5) 0.038(4) 0.005(4) -0.014(4) -0.011(4)
C18' 0.031(4) 0.050(5) 0.030(4) 0.005(4) -0.011(4) -0.006(4)
C19' 0.025(4) 0.043(5) 0.014(4) 0.008(3) -0.005(3) -0.004(4)
C20' 0.023(4) 0.042(5) 0.026(4) -0.011(4) -0.003(3) -0.002(3)
C21' 0.036(5) 0.048(5) 0.019(4) -0.012(3) -0.012(4) 0.009(4)
C22' 0.026(5) 0.073(6) 0.026(4) 0.000(4) -0.004(4) 0.001(4)
C23' 0.034(5) 0.052(5) 0.028(4) 0.004(4) -0.004(4) -0.006(4)
C24' 0.029(4) 0.043(5) 0.023(4) 0.003(3) -0.012(4) -0.004(4)
N1S 0.096(8) 0.058(6) 0.130(9) 0.009(6) -0.022(6) -0.023(6)
C1S 0.090(8) 0.045(7) 0.070(7) 0.010(6) -0.028(6) -0.023(6)
C2S 0.097(8) 0.082(8) 0.044(6) 0.012(5) -0.014(5) -0.039(7)
N2S 0.051(7) 0.261(16) 0.165(12) -0.118(12) -0.030(7) 0.009(8)
C3S 0.045(7) 0.115(10) 0.088(9) -0.038(7) -0.024(6) 0.010(6)
C4S 0.078(7) 0.094(8) 0.070(7) 0.003(6) -0.013(6) -0.031(6)
N3S 0.054(5) 0.093(7) 0.067(6) 0.020(5) -0.021(4) -0.021(4)
C5S 0.041(5) 0.059(6) 0.052(6) 0.003(5) -0.004(5) -0.017(4)
C6S 0.072(7) 0.060(6) 0.053(6) 0.003(5) -0.016(5) -0.008(5)

loop_
_atom_type_symbol
_atom_type_description
_atom_type_scat_dispersion_real
_atom_type_scat_dispersion_imag
_atom_type_scat_source
C C 0.0033 0.0016 'International Tables Vol C Tables 4.2.6.8 and 6.1.1.4'
H H 0.0000 0.0000 'International Tables Vol C Tables 4.2.6.8 and 6.1.1.4'
B B 0.0013 0.0007 'International Tables Vol C Tables 4.2.6.8 and 6.1.1.4'
N N 0.0061 0.0033 'International Tables Vol C Tables 4.2.6.8 and 6.1.1.4'
O O 0.0106 0.0060 'International Tables Vol C Tables 4.2.6.8 and 6.1.1.4'
Si Si 0.0817 0.0704 'International Tables Vol C Tables 4.2.6.8 and 6.1.1.4'

loop_
_geom_angle_atom_site_label_1
_geom_angle_atom_site_label_2
_geom_angle_atom_site_label_3
_geom_angle
O1 Si1 O11 177.1(2)
O1 Si1 O21 92.0(2)
O11 Si1 O21 89.8(2)
O1 Si1 N21 87.4(2)
O11 Si1 N21 90.4(2)
O21 Si1 N21 89.9(2)
O1 Si1 N11 89.5(2)
O11 Si1 N11 88.9(2)
O21 Si1 N11 177.2(2)
N21 Si1 N11 92.6(2)
O1 Si1 N1 92.0(2)
O11 Si1 N1 90.4(2)
O21 Si1 N1 86.5(2)
N21 Si1 N1 176.3(2)
N11 Si1 N1 91.0(2)
C1 O1 Si1 128.5(4)
O1 C1 C9A 123.5(6)
O1 C1 C2 116.7(6)
C9A C1 C2 119.8(7)
C3 C2 C1 121.3(7)
C2 C3 C3A 120.6(7)
C9B C3A C4 119.2(7)
C9B C3A C3 119.0(7)
C4 C3A C3 121.8(7)
C5 C4 C3A 121.8(7)
C4 C5 C6 118.7(7)
C6A C6 C5 121.1(7)
C6 C6A C9B 120.5(7)
C6 C6A C7 121.7(7)
C9B C6A C7 117.7(6)
C8 C7 C6A 122.7(7)
C7 C8 C9 122.5(7)
N1 C9 C8 122.8(6)
N1 C9 C9A 121.4(6)
C8 C9 C9A 115.7(6)
C1 C9A C9B 119.0(6)
C1 C9A C9 120.7(6)
C9B C9A C9 120.2(6)
C3A C9B C6A 118.5(6)
C3A C9B C9A 120.3(6)
C6A C9B C9A 121.1(6)
C9 N1 C31 117.6(6)
C9 N1 Si1 124.4(5)
C31 N1 Si1 117.4(5)
N1 C31 C32 114.2(6)
C11 O11 Si1 124.7(4)
O11 C11 C19A 121.3(6)
O11 C11 C12 117.8(6)
C19A C11 C12 120.9(7)
C13 C12 C11 120.4(6)
C12 C13 C13A 120.7(7)
C14 C13A C19B 118.8(7)
C14 C13A C13 122.4(7)
C19B C13A C13 118.7(6)
C15 C14 C13A 121.1(7)
C14 C15 C16 119.7(7)
C15 C16 C16A 122.1(7)
C16 C16A C17 123.8(7)
C16 C16A C19B 118.3(7)
C17 C16A C19B 117.8(7)
C18 C17 C16A 123.5(7)
C17 C18 C19 121.6(7)
N11 C19 C19A 121.3(6)
N11 C19 C18 122.9(7)
C19A C19 C18 115.8(6)
C11 C19A C19 120.4(7)
C11 C19A C19B 118.3(7)
C19 C19A C19B 121.1(6)
C13A C19B C16A 119.6(6)
C13A C19B C19A 120.7(6)
C16A C19B C19A 119.5(6)
C19 N11 C41 117.6(5)
C19 N11 Si1 123.6(4)
C41 N11 Si1 118.7(4)
N11 C41 C42 116.2(6)
C21 O21 Si1 124.1(4)
O21 C21 C29A 121.6(6)
O21 C21 C22 117.5(6)
C29A C21 C22 120.9(6)
C23 C22 C21 120.5(7)
C22 C23 C23A 121.5(6)
C24 C23A C23 122.8(6)
C24 C23A C29B 118.7(6)
C23 C23A C29B 118.4(6)
C25 C24 C23A 121.7(6)
C26 C25 C24 120.2(7)
C25 C26 C26A 120.4(7)
C26 C26A C29B 121.1(6)
C26 C26A C27 122.4(6)
C29B C26A C27 116.3(6)
C28 C27 C26A 123.0(7)
C27 C28 C29 121.9(6)
N21 C29 C28 122.8(6)
N21 C29 C29A 120.7(6)
C28 C29 C29A 116.5(6)
C21 C29A C29B 118.9(6)
C21 C29A C29 121.1(6)
C29B C29A C29 119.6(6)
C29A C29B C26A 122.3(6)
C29A C29B C23A 119.8(6)
C26A C29B C23A 117.7(6)
C29 N21 C51 117.6(5)
C29 N21 Si1 121.3(5)
C51 N21 Si1 120.9(4)
N21 C51 C52 113.1(5)
C7' B1' C13' 110.6(6)
C7' B1' C1' 110.1(6)
C13' B1' C1' 106.6(5)
C7' B1' C19' 108.1(5)
C13' B1' C19' 110.5(6)
C1' B1' C19' 110.8(6)
C2' C1' C6' 112.8(6)
C2' C1' B1' 124.5(6)
C6' C1' B1' 122.6(6)
C3' C2' C1' 124.0(7)
C4' C3' C2' 120.2(7)
C3' C4' C5' 119.8(7)
C6' C5' C4' 118.0(7)
C5' C6' C1' 125.0(7)
C12' C7' C8' 113.2(6)
C12' C7' B1' 124.7(6)
C8' C7' B1' 122.1(6)
C9' C8' C7' 124.6(6)
C8' C9' C10' 119.7(7)
C11' C10' C9' 118.7(7)
C10' C11' C12' 120.2(7)
C11' C12' C7' 123.6(7)
C18' C13' C14' 115.0(6)
C18' C13' B1' 123.9(6)
C14' C13' B1' 120.8(6)
C15' C14' C13' 122.5(7)
C14' C15' C16' 120.2(7)
C17' C16' C15' 118.1(7)
C16' C17' C18' 121.5(7)
C13' C18' C17' 122.6(7)
C20' C19' C24' 114.8(6)
C20' C19' B1' 121.8(6)
C24' C19' B1' 123.3(7)
C19' C20' C21' 123.1(7)
C22' C21' C20' 119.6(7)
C23' C22' C21' 119.6(7)
C22' C23' C24' 119.6(7)
C23' C24' C19' 123.3(7)
N1S C1S C2S 178.9(12)
N2S C3S C4S 177.9(16)
N3S C5S C6S 177.1(10)

loop_
_geom_bond_atom_site_label_1
_geom_bond_atom_site_label_2
_geom_bond_distance
Si1 O1 1.732(5)
Si1 O11 1.745(5)
Si1 O21 1.754(4)
Si1 N21 1.899(6)
Si1 N11 1.902(5)
Si1 N1 1.911(6)
O1 C1 1.322(8)
C1 C9A 1.390(9)
C1 C2 1.434(10)
C2 C3 1.339(10)
C3 C3A 1.425(10)
C3A C9B 1.410(10)
C3A C4 1.419(10)
C4 C5 1.372(10)
C5 C6 1.400(10)
C6 C6A 1.392(10)
C6A C9B 1.412(9)
C6A C7 1.436(10)
C7 C8 1.343(10)
C8 C9 1.447(9)
C9 N1 1.325(8)
C9 C9A 1.475(9)
C9A C9B 1.425(10)
N1 C31 1.483(8)
C31 C32 1.523(10)
O11 C11 1.344(8)
C11 C19A 1.396(9)
C11 C12 1.407(10)
C12 C13 1.385(10)
C13 C13A 1.419(10)
C13A C14 1.409(10)
C13A C19B 1.410(10)
C14 C15 1.377(10)
C15 C16 1.378(10)
C16 C16A 1.389(10)
C16A C17 1.406(10)
C16A C19B 1.428(9)
C17 C18 1.349(10)
C18 C19 1.451(9)
C19 N11 1.324(8)
C19 C19A 1.438(10)
C19A C19B 1.439(10)
N11 C41 1.491(9)
C41 C42 1.532(10)
O21 C21 1.337(8)
C21 C29A 1.397(9)
C21 C22 1.410(9)
C22 C23 1.342(9)
C23 C23A 1.414(9)
C23A C24 1.402(9)
C23A C29B 1.435(9)
C24 C25 1.381(10)
C25 C26 1.373(9)
C26 C26A 1.391(9)
C26A C29B 1.420(9)
C26A C27 1.441(9)
C27 C28 1.340(9)
C28 C29 1.449(9)
C29 N21 1.332(8)
C29 C29A 1.462(9)
C29A C29B 1.408(9)
N21 C51 1.486(8)
C51 C52 1.527(9)
B1' C7' 1.635(10)
B1' C13' 1.650(11)
B1' C1' 1.652(11)
B1' C19' 1.659(10)
C1' C2' 1.406(9)
C1' C6' 1.409(10)
C2' C3' 1.377(9)
C3' C4' 1.366(10)
C4' C5' 1.398(10)
C5' C6' 1.384(10)
C7' C12' 1.396(9)
C7' C8' 1.411(9)
C8' C9' 1.365(10)
C9' C10' 1.381(10)
C10' C11' 1.380(10)
C11' C12' 1.384(9)
C13' C18' 1.396(10)
C13' C14' 1.419(9)
C14' C15' 1.398(10)
C15' C16' 1.400(10)
C16' C17' 1.373(10)
C17' C18' 1.396(10)
C19' C20' 1.394(10)
C19' C24' 1.398(9)
C20' C21' 1.399(9)
C21' C22' 1.379(10)
C22' C23' 1.377(11)
C23' C24' 1.395(10)
N1S C1S 1.149(12)
C1S C2S 1.434(14)
N2S C3S 1.105(13)
C3S C4S 1.445(14)
N3S C5S 1.147(10)
C5S C6S 1.432(12)

loop_
_geom_torsion_atom_site_label_1
_geom_torsion_atom_site_label_2
_geom_torsion_atom_site_label_3
_geom_torsion_atom_site_label_4
_geom_torsion
O11 Si1 O1 C1 -179(100)
O21 Si1 O1 C1 53.5(5)
N21 Si1 O1 C1 143.3(5)
N11 Si1 O1 C1 -124.1(5)
N1 Si1 O1 C1 -33.0(5)
Si1 O1 C1 C9A 22.5(9)
Si1 O1 C1 C2 -159.8(4)
O1 C1 C2 C3 179.5(6)
C9A C1 C2 C3 -2.7(10)
C1 C2 C3 C3A 2.9(10)
C2 C3 C3A C9B -1.4(10)
C2 C3 C3A C4 177.5(7)
C9B C3A C4 C5 1.0(10)
C3 C3A C4 C5 -177.9(6)
C3A C4 C5 C6 0.7(10)
C4 C5 C6 C6A -0.6(10)
C5 C6 C6A C9B -1.3(10)
C5 C6 C6A C7 176.4(6)
C6 C6A C7 C8 -177.9(6)
C9B C6A C7 C8 -0.2(10)
C6A C7 C8 C9 -2.5(10)
C7 C8 C9 N1 -178.2(6)
C7 C8 C9 C9A 3.4(9)
O1 C1 C9A C9B 178.5(6)
C2 C1 C9A C9B 0.9(9)
O1 C1 C9A C9 3.3(10)
C2 C1 C9A C9 -174.3(6)
N1 C9 C9A C1 -5.0(9)
C8 C9 C9A C1 173.4(6)
N1 C9 C9A C9B 179.8(6)
C8 C9 C9A C9B -1.8(9)
C4 C3A C9B C6A -2.8(9)
C3 C3A C9B C6A 176.2(6)
C4 C3A C9B C9A -179.3(6)
C3 C3A C9B C9A -0.4(9)
C6 C6A C9B C3A 2.9(9)
C7 C6A C9B C3A -174.8(6)
C6 C6A C9B C9A 179.5(6)
C7 C6A C9B C9A 1.7(9)
C1 C9A C9B C3A 0.5(9)
C9 C9A C9B C3A 175.8(6)
C1 C9A C9B C6A -175.9(6)
C9 C9A C9B C6A -0.7(9)
C8 C9 N1 C31 -4.7(9)
C9A C9 N1 C31 173.6(6)
C8 C9 N1 Si1 166.1(5)
C9A C9 N1 Si1 -15.6(8)
O1 Si1 N1 C9 29.2(5)
O11 Si1 N1 C9 -152.4(5)
O21 Si1 N1 C9 -62.7(5)
N21 Si1 N1 C9 -51(4)
N11 Si1 N1 C9 118.7(5)
O1 Si1 N1 C31 -160.0(5)
O11 Si1 N1 C31 18.4(5)
O21 Si1 N1 C31 108.1(5)
N21 Si1 N1 C31 120(4)
N11 Si1 N1 C31 -70.5(5)
C9 N1 C31 C32 81.8(8)
Si1 N1 C31 C32 -89.6(7)
O1 Si1 O11 C11 7(5)
O21 Si1 O11 C11 134.8(5)
N21 Si1 O11 C11 45.0(5)
N11 Si1 O11 C11 -47.6(5)
N1 Si1 O11 C11 -138.7(5)
Si1 O11 C11 C19A 33.7(8)
Si1 O11 C11 C12 -148.1(5)
O11 C11 C12 C13 175.6(6)
C19A C11 C12 C13 -6.1(10)
C11 C12 C13 C13A 2.8(10)
C12 C13 C13A C14 178.4(6)
C12 C13 C13A C19B 2.9(10)
C19B C13A C14 C15 1.3(10)
C13 C13A C14 C15 -174.2(6)
C13A C14 C15 C16 2.6(10)
C14 C15 C16 C16A -2.0(10)
C15 C16 C16A C17 175.2(6)
C15 C16 C16A C19B -2.3(10)
C16 C16A C17 C18 178.9(7)
C19B C16A C17 C18 -3.5(10)
C16A C17 C18 C19 -3.2(10)
C17 C18 C19 N11 -169.6(6)
C17 C18 C19 C19A 8.9(9)
O11 C11 C19A C19 6.5(10)
C12 C11 C19A C19 -171.7(6)
O11 C11 C19A C19B -178.3(6)
C12 C11 C19A C19B 3.5(9)
N11 C19 C19A C11 -14.6(10)
C18 C19 C19A C11 166.8(6)
N11 C19 C19A C19B 170.4(6)
C18 C19 C19A C19B -8.2(9)
C14 C13A C19B C16A -5.6(10)
C13 C13A C19B C16A 170.0(6)
C14 C13A C19B C19A 178.8(6)
C13 C13A C19B C19A -5.6(10)
C16 C16A C19B C13A 6.1(9)
C17 C16A C19B C13A -171.6(6)
C16 C16A C19B C19A -178.3(6)
C17 C16A C19B C19A 4.0(9)
C11 C19A C19B C13A 2.4(9)
C19 C19A C19B C13A 177.6(6)
C11 C19A C19B C16A -173.2(6)
C19 C19A C19B C16A 2.0(9)
C19A C19 N11 C41 168.8(6)
C18 C19 N11 C41 -12.7(9)
C19A C19 N11 Si1 -14.1(9)
C18 C19 N11 Si1 164.4(5)
O1 Si1 N11 C19 -139.8(5)
O11 Si1 N11 C19 37.9(5)
O21 Si1 N11 C19 99(5)
N21 Si1 N11 C19 -52.4(6)
N1 Si1 N11 C19 128.2(5)
O1 Si1 N11 C41 37.3(5)
O11 Si1 N11 C41 -145.1(5)
O21 Si1 N11 C41 -84(5)
N21 Si1 N11 C41 124.6(5)
N1 Si1 N11 C41 -54.7(5)
C19 N11 C41 C42 83.9(8)
Si1 N11 C41 C42 -93.3(6)
O1 Si1 O21 C21 134.9(5)
O11 Si1 O21 C21 -42.8(5)
N21 Si1 O21 C21 47.6(5)
N11 Si1 O21 C21 -104(5)
N1 Si1 O21 C21 -133.2(5)
Si1 O21 C21 C29A -29.9(8)
Si1 O21 C21 C22 152.5(5)
O21 C21 C22 C23 -179.5(6)
C29A C21 C22 C23 2.9(10)
C21 C22 C23 C23A -1.2(10)
C22 C23 C23A C24 -179.2(6)
C22 C23 C23A C29B -0.8(9)
C23 C23A C24 C25 177.8(6)
C29B C23A C24 C25 -0.7(10)
C23A C24 C25 C26 -1.3(10)
C24 C25 C26 C26A 0.1(10)
C25 C26 C26A C29B 3.1(10)
C25 C26 C26A C27 -172.3(6)
C26 C26A C27 C28 176.7(7)
C29B C26A C27 C28 1.1(10)
C26A C27 C28 C29 4.5(10)
C27 C28 C29 N21 174.2(6)
C27 C28 C29 C29A -5.7(9)
O21 C21 C29A C29B -179.9(6)
C22 C21 C29A C29B -2.3(10)
O21 C21 C29A C29 -7.7(10)
C22 C21 C29A C29 169.8(6)
N21 C29 C29A C21 9.5(10)
C28 C29 C29A C21 -170.6(6)
N21 C29 C29A C29B -178.3(6)
C28 C29 C29A C29B 1.5(9)
C21 C29A C29B C26A 176.2(6)
C29 C29A C29B C26A 3.9(9)
C21 C29A C29B C23A 0.2(9)
C29 C29A C29B C23A -172.0(6)
C26 C26A C29B C29A 179.1(6)
C27 C26A C29B C29A -5.3(9)
C26 C26A C29B C23A -4.9(9)
C27 C26A C29B C23A 170.8(6)
C24 C23A C29B C29A 179.8(6)
C23 C23A C29B C29A 1.3(9)
C24 C23A C29B C26A 3.6(9)
C23 C23A C29B C26A -174.9(6)
C28 C29 N21 C51 17.2(9)
C29A C29 N21 C51 -163.0(6)
C28 C29 N21 Si1 -157.3(5)
C29A C29 N21 Si1 22.5(8)
O1 Si1 N21 C29 -135.6(5)
O11 Si1 N21 C29 46.2(5)
O21 Si1 N21 C29 -43.6(5)
N11 Si1 N21 C29 135.1(5)
N1 Si1 N21 C29 -55(4)
O1 Si1 N21 C51 50.1(5)
O11 Si1 N21 C51 -128.1(5)
O21 Si1 N21 C51 142.1(5)
N11 Si1 N21 C51 -39.2(5)
N1 Si1 N21 C51 130(4)
C29 N21 C51 C52 68.3(8)
Si1 N21 C51 C52 -117.2(6)
C7' B1' C1' C2' -129.5(7)
C13' B1' C1' C2' -9.4(9)
C19' B1' C1' C2' 110.9(7)
C7' B1' C1' C6' 49.7(8)
C13' B1' C1' C6' 169.8(6)
C19' B1' C1' C6' -69.9(8)
C6' C1' C2' C3' 2.3(10)
B1' C1' C2' C3' -178.4(6)
C1' C2' C3' C4' 0.0(10)
C2' C3' C4' C5' -1.5(10)
C3' C4' C5' C6' 0.5(10)
C4' C5' C6' C1' 2.1(11)
C2' C1' C6' C5' -3.4(10)
B1' C1' C6' C5' 177.3(7)
C13' B1' C7' C12' 93.8(8)
C1' B1' C7' C12' -148.6(7)
C19' B1' C7' C12' -27.3(9)
C13' B1' C7' C8' -85.2(8)
C1' B1' C7' C8' 32.4(9)
C19' B1' C7' C8' 153.7(6)
C12' C7' C8' C9' 0.3(11)
B1' C7' C8' C9' 179.4(7)
C7' C8' C9' C10' 0.8(12)
C8' C9' C10' C11' -0.8(11)
C9' C10' C11' C12' -0.2(11)
C10' C11' C12' C7' 1.3(12)
C8' C7' C12' C11' -1.3(10)
B1' C7' C12' C11' 179.6(7)
C7' B1' C13' C18' -150.3(6)
C1' B1' C13' C18' 89.9(8)
C19' B1' C13' C18' -30.6(9)
C7' B1' C13' C14' 36.6(8)
C1' B1' C13' C14' -83.2(7)
C19' B1' C13' C14' 156.3(6)
C18' C13' C14' C15' -1.8(10)
B1' C13' C14' C15' 171.8(6)
C13' C14' C15' C16' 1.7(10)
C14' C15' C16' C17' 0.1(10)
C15' C16' C17' C18' -1.7(11)
C14' C13' C18' C17' 0.2(10)
B1' C13' C18' C17' -173.3(6)
C16' C17' C18' C13' 1.6(11)
C7' B1' C19' C20' 82.8(8)
C13' B1' C19' C20' -38.4(8)
C1' B1' C19' C20' -156.4(6)
C7' B1' C19' C24' -92.7(7)
C13' B1' C19' C24' 146.1(6)
C1' B1' C19' C24' 28.1(9)
C24' C19' C20' C21' -0.7(9)
B1' C19' C20' C21' -176.5(6)
C19' C20' C21' C22' 0.5(10)
C20' C21' C22' C23' -0.1(10)
C21' C22' C23' C24' -0.1(10)
C22' C23' C24' C19' -0.1(10)
C20' C19' C24' C23' 0.5(9)
B1' C19' C24' C23' 176.2(6)
